data_4086062
loop_
_publ_author_name
'Farrugia, L.J.'
'Gillon, A.L.'
'Braga, D.'
'Grepioni, F.'

_publ_section_title
;
 Dynamic disorder and fluxionality in M3 (C O)12 clusters:
 variable-temperature X-ray diffraction studies on Fen Ru3-n (C O)12(n =
 1,2) and the low-temperature phase of Fe3 (C O)12
;
_journal_name_full Organometallics
_journal_page_first 5022
_journal_page_last 5033
_journal_volume 18
_journal_year 1999
_chemical_formula_sum 'C12 Fe2 O8 Ru'
_chemical_name_systematic 'Fe2 Ru (C O)12'
_space_group_IT_number 7
_symmetry_space_group_name_Hall 'P -2yac'
_symmetry_space_group_name_H-M 'P 1 n 1'
_cell_angle_alpha 90
_cell_angle_beta 96.682
_cell_angle_gamma 90
_cell_formula_units_Z 4
_cell_length_a 8.3741
_cell_length_b 22.711
_cell_length_c 8.9331
_cell_volume 1687.394
_citation_journal_id_ASTM ORGND7
_cod_data_source_file Farrugia_ORGND7_1999_80.cif
_cod_data_source_block C12Fe2O8Ru1
_cod_original_sg_symbol_Hall 'P -2yc (x-z,y,z)'
_cod_original_formula_sum 'C12 Fe2 O8 Ru1'
_cod_database_code 4086062

loop_
_symmetry_equiv_pos_as_xyz
x,y,z
x+1/2,-y,z+1/2

loop_
_atom_site_label
_atom_site_type_symbol
_atom_site_fract_x
_atom_site_fract_y
_atom_site_fract_z
_atom_site_occupancy
_atom_site_U_iso_or_equiv
O15 O-2 0.2276 -0.0057 0.6123 1 0.0
C12 C+2 0.2922 0.4243 0.5541 1 0.0
Fe3 Fe 0.3793 0.3928 0.2524 0.11 0.0
O14 O-2 0.0997 0.8294 0.7964 1 0.0
C9 C+2 -0.014 0.4091 0.4687 1 0.0
O7 O-2 0.6254 0.3127 0.2274 1 0.0
C6 C+2 0.5107 0.4491 0.3828 1 0.0
O8 O-2 0.1122 0.3243 0.7941 1 0.0
Fe1 Fe 0.442 0.375 0.4352 0.89 0.0
C24 C+2 0.223 0.821 0.1858 1 0.0
C17 C+2 0.374 -0.0819 0.0678 1 0.0
C7 C+2 0.5469 0.338 0.3046 1 0.0
O5 O-2 0.682 0.3556 0.6984 1 0.0
Fe4 Fe 0.0809 0.3778 0.3036 0.11 0.0
C10 C+2 0.0305 0.295 0.402 1 0.0
C22 C+2 -0.0512 -0.0978 0.4259 1 0.0
O13 O-2 0.6308 0.8687 0.7219 1 0.0
Ru3 Ru 0.2942 0.8653 0.5433 0.89 0.0
C18 C+2 0.517 0.852 0.2976 1 0.0
Ru4 Ru 0.1944 0.8853 0.2107 0.11 0.0
C2 C+2 -0.0135 0.3898 0.0926 1 0.0
O9 O-2 0.8875 0.4407 0.4677 1 0.0
O11 O-2 0.3628 0.249 0.4885 1 0.0
O3 O-2 0.2363 0.2564 0.1291 1 0.0
Fe8 Fe 0.41 0.8929 0.4545 0.11 0.0
Fe2 Fe 0.1492 0.3557 0.4864 0.89 0.0
C23 C+2 0.1585 -0.0467 0.2615 1 0.0
C1 C+2 0.338 0.4062 0.0407 1 0.0
C8 C+2 0.1372 0.3367 0.6759 1 0.0
C15 C+2 0.2514 -0.0528 0.5801 1 0.0
C19 C+2 0.4611 -0.035 0.3436 1 0.0
O6 O-2 0.5627 0.4936 0.365 1 0.0
C16 C+2 0.3301 0.7847 0.4894 1 0.0
C4 C+2 0.1859 0.4682 0.2598 1 0.0
O1 O-2 0.4015 0.416 -0.0552 1 0.0
O10 O-2 -0.042 0.2572 0.3603 1 0.0
C5 C+2 0.585 0.3627 0.5986 1 0.0
O2 O-2 0.8695 0.3939 0.0263 1 0.0
C13 C+2 0.502 0.8693 0.6544 1 0.0
C11 C+2 0.3393 0.2979 0.4774 1 0.0
C20 C+2 -0.0673 0.8752 0.1258 1 0.0
O16 O-2 0.3535 0.7369 0.465 1 0.0
C14 C+2 0.172 0.8413 0.6976 1 0.0
Ru1 Ru 0.2033 0.3869 0.2007 0.89 0.0
Fe5 Fe 0.3512 -0.0973 0.2636 0.89 0.0
Fe6 Fe 0.0675 0.8641 0.2977 0.89 0.0
C3 C+2 0.2241 0.3022 0.1601 1 0.0
Ru2 Ru 0.32 0.3627 0.5373 0.11 0.0
O4 O-2 0.1705 0.5158 0.2816 1 0.0
Fe7 Fe 0.1359 0.8449 0.4825 0.11 0.0
C21 C+2 -0.0017 0.7922 0.3437 1 0.0
O12 O-2 0.294 0.4667 0.6231 1 0.0
